data_8106360
loop_
_publ_author_name
'Zhang, Xing-Tao'
'Wang, Hai-Chao'
'Wang, Teng'
'Liu, Chao'

_publ_section_title
;
 The crystal structure of
 1-((5-chloro-3-methyl-1-phenyl-1H-pyrazole-4-yl)methyl)-1,3-diphenylurea,
 C24H21ClN4O
;
_journal_issue 5
_journal_name_full 'Zeitschrift f\"ur Kristallographie - New Crystal Structures'
_journal_page_first 953
_journal_page_last 954
_journal_paper_doi 10.1515/ncrs-2018-0154
_journal_volume 233
_journal_year 2018
_chemical_formula_moiety 'C24 H21 Cl N4 O'
_chemical_formula_sum 'C24 H21 Cl N4 O'
_chemical_formula_weight 416.90
_space_group_crystal_system monoclinic
_space_group_IT_number 14
_space_group_name_Hall '-P 2yn'
_space_group_name_H-M_alt 'P 1 21/n 1'
_atom_sites_solution_hydrogens geom
_atom_sites_solution_primary direct
_atom_sites_solution_secondary difmap
_cell_angle_alpha 90
_cell_angle_beta 102.510(11)
_cell_angle_gamma 90
_cell_formula_units_Z 4
_cell_length_a 10.2630(11)
_cell_length_b 17.8954(16)
_cell_length_c 12.3517(14)
_cell_measurement_reflns_used 2206
_cell_measurement_temperature 293(2)
_cell_measurement_theta_max 22.4580
_cell_measurement_theta_min 3.6810
_cell_volume 2214.7(4)
_computing_cell_refinement
;
CrysAlisPro, Agilent Technologies,
Version 1.171.36.28 (release 01-02-2013 CrysAlis171 .NET)
(compiled Feb  1 2013,16:14:44)
;
_computing_data_collection
;
CrysAlisPro, Agilent Technologies,
Version 1.171.36.28 (release 01-02-2013 CrysAlis171 .NET)
(compiled Feb  1 2013,16:14:44)
;
_computing_data_reduction
;
CrysAlisPro, Agilent Technologies,
Version 1.171.36.28 (release 01-02-2013 CrysAlis171 .NET)
(compiled Feb  1 2013,16:14:44)
;
_computing_molecular_graphics 'Olex2 (Dolomanov et al., 2009)'
_computing_publication_material 'Olex2 (Dolomanov et al., 2009)'
_computing_structure_refinement 'SHELXL-2017/1 (Sheldrick, 2017)'
_computing_structure_solution 'ShelXS (Sheldrick, 2017)'
_diffrn_ambient_temperature 293(2)
_diffrn_detector_area_resol_mean 16.0733
_diffrn_measured_fraction_theta_full 0.996
_diffrn_measured_fraction_theta_max 0.995
_diffrn_measurement_device_type 'SuperNova, Dual, Cu at zero, Eos'
_diffrn_measurement_method '\w scans'
_diffrn_radiation_type MoK\a
_diffrn_radiation_wavelength 0.71073
_diffrn_reflns_av_R_equivalents 0.0495
_diffrn_reflns_av_unetI/netI 0.0640
_diffrn_reflns_Laue_measured_fraction_full 0.996
_diffrn_reflns_Laue_measured_fraction_max 0.995
_diffrn_reflns_limit_h_max 12
_diffrn_reflns_limit_h_min -9
_diffrn_reflns_limit_k_max 21
_diffrn_reflns_limit_k_min -22
_diffrn_reflns_limit_l_max 15
_diffrn_reflns_limit_l_min -13
_diffrn_reflns_number 11005
_diffrn_reflns_point_group_measured_fraction_full 0.996
_diffrn_reflns_point_group_measured_fraction_max 0.995
_diffrn_reflns_theta_full 25.242
_diffrn_reflns_theta_max 26.021
_diffrn_reflns_theta_min 3.269
_diffrn_source 'SuperNova (Mo) X-ray Source'
_exptl_absorpt_coefficient_mu 0.195
_exptl_absorpt_correction_T_max 1.00000
_exptl_absorpt_correction_T_min 0.61439
_exptl_absorpt_correction_type multi-scan
_exptl_absorpt_process_details
;
CrysAlisPro, Agilent Technologies,
Version 1.171.36.28 (release 01-02-2013 CrysAlis171 .NET)
(compiled Feb  1 2013,16:14:44)
Empirical absorption correction using spherical harmonics,
 implemented in SCALE3 ABSPACK scaling algorithm.
;
_exptl_crystal_colour 'clear light colourless'
_exptl_crystal_density_diffrn 1.250
_exptl_crystal_density_method 'not measured'
_exptl_crystal_description block
_exptl_crystal_F_000 872
_exptl_crystal_size_max 0.22
_exptl_crystal_size_mid 0.17
_exptl_crystal_size_min 0.15
_refine_diff_density_max 0.176
_refine_diff_density_min -0.276
_refine_diff_density_rms 0.044
_refine_ls_extinction_coef .
_refine_ls_extinction_method none
_refine_ls_goodness_of_fit_ref 1.052
_refine_ls_hydrogen_treatment constr
_refine_ls_matrix_type full
_refine_ls_number_parameters 272
_refine_ls_number_reflns 4348
_refine_ls_number_restraints 0
_refine_ls_restrained_S_all 1.052
_refine_ls_R_factor_all 0.1132
_refine_ls_R_factor_gt 0.0569
_refine_ls_shift/su_max 0.000
_refine_ls_shift/su_mean 0.000
_refine_ls_structure_factor_coef Fsqd
_refine_ls_weighting_details 'w=1/[\s^2^(Fo^2^)+(0.0543P)^2^+0.2025P] where P=(Fo^2^+2Fc^2^)/3'
_refine_ls_weighting_scheme calc
_refine_ls_wR_factor_gt 0.1221
_refine_ls_wR_factor_ref 0.1617
_reflns_Friedel_coverage 0.000
_reflns_Friedel_fraction_full .
_reflns_Friedel_fraction_max .
_reflns_number_gt 2365
_reflns_number_total 4348
_reflns_threshold_expression 'I > 2\s(I)'
_cod_data_source_file suppl_ncrs-2018-0154_suppl.cif
_cod_data_source_block LSQ_1
_cod_original_sg_symbol_H-M 'P 21/n'
_cod_database_code 8106360
_shelx_space_group_comment
;
The symmetry employed for this shelxl refinement is uniquely defined
by the following loop, which should always be used as a source of
symmetry information in preference to the above space-group names.
They are only intended as comments.
;

loop_
_space_group_symop_operation_xyz
'x, y, z'
'-x+1/2, y+1/2, -z+1/2'
'-x, -y, -z'
'x-1/2, -y-1/2, z-1/2'

loop_
_atom_site_label
_atom_site_type_symbol
_atom_site_fract_x
_atom_site_fract_y
_atom_site_fract_z
_atom_site_U_iso_or_equiv
_atom_site_adp_type
_atom_site_occupancy
_atom_site_site_symmetry_order
_atom_site_calc_flag
_atom_site_refinement_flags_posn
_atom_site_refinement_flags_adp
_atom_site_refinement_flags_occupancy
_atom_site_disorder_assembly
_atom_site_disorder_group
Cl1 Cl 0.05912(8) 0.15927(4) 0.02375(7) 0.0717(3) Uani 1 1 d . . . . .
N1 N 0.2668(2) 0.07542(12) 0.1289(2) 0.0515(6) Uani 1 1 d . . . . .
N3 N 0.1547(2) 0.02605(13) -0.2413(2) 0.0552(6) Uani 1 1 d . . . . .
C9 C 0.2845(3) -0.01265(15) 0.0147(3) 0.0570(8) Uani 1 1 d . . . . .
N2 N 0.3407(2) 0.01360(13) 0.1140(2) 0.0588(7) Uani 1 1 d . . . . .
N4 N 0.1926(3) -0.02079(13) -0.4069(2) 0.0687(8) Uani 1 1 d . . . . .
H4 H 0.219642 0.023875 -0.415376 0.082 Uiso 1 1 calc R U . . .
C7 C 0.1668(3) 0.08574(14) 0.0372(2) 0.0479(7) Uani 1 1 d . . . . .
C1 C 0.4306(3) 0.12602(17) 0.2826(3) 0.0676(9) Uani 1 1 d . . . . .
H1 H 0.497960 0.111412 0.247452 0.081 Uiso 1 1 calc R U . . .
O1 O 0.0973(2) -0.09276(11) -0.2941(2) 0.0760(7) Uani 1 1 d . . . . .
C8 C 0.1740(3) 0.03119(15) -0.0374(2) 0.0502(7) Uani 1 1 d . . . . .
C12 C 0.2234(3) 0.09440(14) -0.2521(2) 0.0479(7) Uani 1 1 d . . . . .
C6 C 0.2987(3) 0.11409(14) 0.2327(2) 0.0480(7) Uani 1 1 d . . . . .
C5 C 0.1990(3) 0.13585(15) 0.2842(3) 0.0565(8) Uani 1 1 d . . . . .
H5 H 0.110108 0.127363 0.250479 0.068 Uiso 1 1 calc R U . . .
C21 C 0.1654(3) -0.14665(16) -0.4905(3) 0.0645(9) Uani 1 1 d . . . . .
H21 H 0.130661 -0.165319 -0.432397 0.077 Uiso 1 1 calc R U . . .
C20 C 0.2019(3) -0.07217(15) -0.4922(3) 0.0554(8) Uani 1 1 d . . . . .
C3 C 0.3618(4) 0.18235(17) 0.4375(3) 0.0752(10) Uani 1 1 d . . . . .
H3 H 0.383196 0.205338 0.506619 0.090 Uiso 1 1 calc R U . . .
C18 C 0.0838(3) 0.02086(16) -0.1501(2) 0.0590(8) Uani 1 1 d . . . . .
H18A H 0.041109 -0.027656 -0.152834 0.071 Uiso 1 1 calc R U . . .
H18B H 0.014388 0.058601 -0.160598 0.071 Uiso 1 1 calc R U . . .
C25 C 0.2504(4) -0.04602(18) -0.5795(3) 0.0813(11) Uani 1 1 d . . . . .
H25 H 0.275083 0.003906 -0.581157 0.098 Uiso 1 1 calc R U . . .
C4 C 0.2320(4) 0.17067(16) 0.3872(3) 0.0677(9) Uani 1 1 d . . . . .
H4A H 0.164641 0.186054 0.421914 0.081 Uiso 1 1 calc R U . . .
C13 C 0.3599(3) 0.09576(17) -0.2343(3) 0.0691(9) Uani 1 1 d . . . . .
H13 H 0.408814 0.051934 -0.217442 0.083 Uiso 1 1 calc R U . . .
C19 C 0.1460(3) -0.03329(17) -0.3131(3) 0.0553(8) Uani 1 1 d . . . . .
C15 C 0.3548(5) 0.2271(2) -0.2636(3) 0.0851(12) Uani 1 1 d . . . . .
H15 H 0.399226 0.271868 -0.268100 0.102 Uiso 1 1 calc R U . . .
C10 C 0.3367(4) -0.08157(18) -0.0299(3) 0.0853(11) Uani 1 1 d . . . . .
H10A H 0.394578 -0.067639 -0.078094 0.128 Uiso 1 1 calc R U . . .
H10B H 0.263440 -0.110380 -0.070739 0.128 Uiso 1 1 calc R U . . .
H10C H 0.385718 -0.110890 0.030449 0.128 Uiso 1 1 calc R U . . .
C23 C 0.2293(4) -0.1668(2) -0.6632(3) 0.0852(11) Uani 1 1 d . . . . .
H23 H 0.239081 -0.198639 -0.720421 0.102 Uiso 1 1 calc R U . . .
C14 C 0.4243(4) 0.1627(2) -0.2416(3) 0.0886(12) Uani 1 1 d . . . . .
H14 H 0.516748 0.163554 -0.231127 0.106 Uiso 1 1 calc R U . . .
C22 C 0.1813(3) -0.19270(19) -0.5763(3) 0.0735(10) Uani 1 1 d . . . . .
H22 H 0.158446 -0.242909 -0.574502 0.088 Uiso 1 1 calc R U . . .
C2 C 0.4618(4) 0.16000(19) 0.3857(3) 0.0829(11) Uani 1 1 d . . . . .
H2 H 0.550682 0.167815 0.420299 0.100 Uiso 1 1 calc R U . . .
C24 C 0.2633(4) -0.0928(2) -0.6654(3) 0.0944(13) Uani 1 1 d . . . . .
H24 H 0.295076 -0.074003 -0.724992 0.113 Uiso 1 1 calc R U . . .
C17 C 0.1540(4) 0.15958(19) -0.2742(3) 0.0844(12) Uani 1 1 d . . . . .
H17 H 0.061367 0.159319 -0.285994 0.101 Uiso 1 1 calc R U . . .
C16 C 0.2208(5) 0.2259(2) -0.2791(4) 0.1045(15) Uani 1 1 d . . . . .
H16 H 0.172951 0.270244 -0.293158 0.125 Uiso 1 1 calc R U . . .

loop_
_atom_site_aniso_label
_atom_site_aniso_U_11
_atom_site_aniso_U_22
_atom_site_aniso_U_33
_atom_site_aniso_U_23
_atom_site_aniso_U_13
_atom_site_aniso_U_12
Cl1 0.0781(6) 0.0619(5) 0.0692(6) -0.0010(4) 0.0030(5) 0.0162(4)
N1 0.0569(15) 0.0506(14) 0.0464(15) -0.0037(11) 0.0097(12) 0.0042(11)
N3 0.0658(16) 0.0578(14) 0.0447(15) -0.0082(12) 0.0181(12) -0.0167(11)
C9 0.066(2) 0.0562(18) 0.051(2) -0.0039(15) 0.0163(16) 0.0017(14)
N2 0.0632(16) 0.0613(15) 0.0520(17) -0.0022(12) 0.0127(13) 0.0126(12)
N4 0.108(2) 0.0523(15) 0.0514(17) -0.0067(13) 0.0301(16) -0.0200(13)
C7 0.0505(17) 0.0453(16) 0.0478(18) 0.0011(13) 0.0101(14) -0.0025(12)
C1 0.057(2) 0.074(2) 0.069(2) -0.0106(17) 0.0077(18) -0.0011(15)
O1 0.0999(17) 0.0571(13) 0.0796(18) -0.0109(12) 0.0385(14) -0.0252(12)
C8 0.0541(18) 0.0530(17) 0.0447(18) 0.0004(14) 0.0133(14) -0.0084(13)
C12 0.0560(18) 0.0486(17) 0.0392(17) -0.0036(12) 0.0106(14) -0.0058(13)
C6 0.0553(18) 0.0440(15) 0.0440(18) 0.0014(13) 0.0089(15) -0.0006(12)
C5 0.0566(18) 0.0563(18) 0.058(2) -0.0036(15) 0.0145(16) -0.0055(14)
C21 0.068(2) 0.060(2) 0.065(2) -0.0113(16) 0.0161(18) -0.0088(15)
C20 0.067(2) 0.0509(18) 0.0478(19) -0.0012(14) 0.0113(16) 0.0037(14)
C3 0.099(3) 0.072(2) 0.050(2) -0.0160(17) 0.006(2) -0.005(2)
C18 0.0593(19) 0.0703(19) 0.049(2) -0.0092(15) 0.0146(16) -0.0184(14)
C25 0.136(3) 0.053(2) 0.065(2) 0.0066(17) 0.045(2) 0.0119(19)
C4 0.080(2) 0.063(2) 0.064(2) -0.0118(17) 0.026(2) -0.0077(16)
C13 0.060(2) 0.059(2) 0.090(3) 0.0062(17) 0.0178(19) -0.0017(15)
C19 0.0627(19) 0.0534(18) 0.050(2) -0.0034(15) 0.0125(16) -0.0082(14)
C15 0.128(4) 0.058(2) 0.081(3) -0.0114(19) 0.049(3) -0.024(2)
C10 0.102(3) 0.080(2) 0.074(3) -0.0194(19) 0.019(2) 0.024(2)
C23 0.107(3) 0.080(3) 0.069(3) -0.018(2) 0.020(2) 0.024(2)
C14 0.072(2) 0.082(3) 0.111(4) 0.000(2) 0.017(2) -0.023(2)
C22 0.073(2) 0.067(2) 0.079(3) -0.0220(19) 0.014(2) 0.0011(17)
C2 0.066(2) 0.096(3) 0.075(3) -0.019(2) -0.011(2) -0.0060(19)
C24 0.146(4) 0.081(3) 0.068(3) 0.006(2) 0.050(3) 0.027(2)
C17 0.067(2) 0.070(2) 0.119(4) 0.023(2) 0.025(2) 0.0108(18)
C16 0.127(4) 0.058(2) 0.147(4) 0.023(2) 0.068(3) 0.024(2)

loop_
_atom_type_symbol
_atom_type_description
_atom_type_scat_dispersion_real
_atom_type_scat_dispersion_imag
_atom_type_scat_source
C C 0.0033 0.0016 'International Tables Vol C Tables 4.2.6.8 and 6.1.1.4'
H H 0.0000 0.0000 'International Tables Vol C Tables 4.2.6.8 and 6.1.1.4'
Cl Cl 0.1484 0.1585 'International Tables Vol C Tables 4.2.6.8 and 6.1.1.4'
N N 0.0061 0.0033 'International Tables Vol C Tables 4.2.6.8 and 6.1.1.4'
O O 0.0106 0.0060 'International Tables Vol C Tables 4.2.6.8 and 6.1.1.4'

loop_
_geom_angle_atom_site_label_1
_geom_angle_atom_site_label_2
_geom_angle_atom_site_label_3
_geom_angle
_geom_angle_site_symmetry_1
_geom_angle_site_symmetry_3
C7 N1 N2 109.6(2) . .
C7 N1 C6 131.5(2) . .
N2 N1 C6 118.8(2) . .
C19 N3 C12 124.3(2) . .
C19 N3 C18 118.2(2) . .
C12 N3 C18 117.4(2) . .
N2 C9 C8 111.8(3) . .
N2 C9 C10 121.0(3) . .
C8 C9 C10 127.2(3) . .
C9 N2 N1 105.4(2) . .
C19 N4 C20 128.1(2) . .
C19 N4 H4 115.9 . .
C20 N4 H4 115.9 . .
C8 C7 N1 109.0(2) . .
C8 C7 Cl1 128.3(2) . .
N1 C7 Cl1 122.7(2) . .
C6 C1 C2 119.3(3) . .
C6 C1 H1 120.4 . .
C2 C1 H1 120.4 . .
C7 C8 C9 104.2(3) . .
C7 C8 C18 127.1(3) . .
C9 C8 C18 128.6(3) . .
C17 C12 C13 119.3(3) . .
C17 C12 N3 120.2(3) . .
C13 C12 N3 120.5(2) . .
C5 C6 C1 120.5(3) . .
C5 C6 N1 120.2(3) . .
C1 C6 N1 119.2(3) . .
C6 C5 C4 119.5(3) . .
C6 C5 H5 120.2 . .
C4 C5 H5 120.2 . .
C22 C21 C20 119.1(3) . .
C22 C21 H21 120.5 . .
C20 C21 H21 120.5 . .
C25 C20 C21 119.2(3) . .
C25 C20 N4 117.4(3) . .
C21 C20 N4 123.4(3) . .
C4 C3 C2 119.8(3) . .
C4 C3 H3 120.1 . .
C2 C3 H3 120.1 . .
N3 C18 C8 113.2(2) . .
N3 C18 H18A 108.9 . .
C8 C18 H18A 108.9 . .
N3 C18 H18B 108.9 . .
C8 C18 H18B 108.9 . .
H18A C18 H18B 107.8 . .
C20 C25 C24 120.8(3) . .
C20 C25 H25 119.6 . .
C24 C25 H25 119.6 . .
C3 C4 C5 120.5(3) . .
C3 C4 H4A 119.8 . .
C5 C4 H4A 119.8 . .
C12 C13 C14 119.4(3) . .
C12 C13 H13 120.3 . .
C14 C13 H13 120.3 . .
O1 C19 N4 122.7(3) . .
O1 C19 N3 121.5(3) . .
N4 C19 N3 115.8(3) . .
C16 C15 C14 119.6(3) . .
C16 C15 H15 120.2 . .
C14 C15 H15 120.2 . .
C9 C10 H10A 109.5 . .
C9 C10 H10B 109.5 . .
H10A C10 H10B 109.5 . .
C9 C10 H10C 109.5 . .
H10A C10 H10C 109.5 . .
H10B C10 H10C 109.5 . .
C22 C23 C24 118.9(3) . .
C22 C23 H23 120.5 . .
C24 C23 H23 120.5 . .
C15 C14 C13 121.0(4) . .
C15 C14 H14 119.5 . .
C13 C14 H14 119.5 . .
C23 C22 C21 121.8(3) . .
C23 C22 H22 119.1 . .
C21 C22 H22 119.1 . .
C3 C2 C1 120.4(3) . .
C3 C2 H2 119.8 . .
C1 C2 H2 119.8 . .
C23 C24 C25 120.2(4) . .
C23 C24 H24 119.9 . .
C25 C24 H24 119.9 . .
C12 C17 C16 120.1(3) . .
C12 C17 H17 119.9 . .
C16 C17 H17 119.9 . .
C15 C16 C17 120.6(3) . .
C15 C16 H16 119.7 . .
C17 C16 H16 119.7 . .

loop_
_geom_bond_atom_site_label_1
_geom_bond_atom_site_label_2
_geom_bond_distance
_geom_bond_site_symmetry_2
Cl1 C7 1.703(3) .
N1 C7 1.366(3) .
N1 N2 1.376(3) .
N1 C6 1.431(3) .
N3 C19 1.374(4) .
N3 C12 1.433(3) .
N3 C18 1.470(3) .
C9 N2 1.324(4) .
C9 C8 1.414(4) .
C9 C10 1.497(4) .
N4 C19 1.364(4) .
N4 C20 1.417(4) .
N4 H4 0.8600 .
C7 C8 1.356(4) .
C1 C6 1.377(4) .
C1 C2 1.385(5) .
C1 H1 0.9300 .
O1 C19 1.220(3) .
C8 C18 1.506(4) .
C12 C17 1.363(4) .
C12 C13 1.371(4) .
C6 C5 1.373(4) .
C5 C4 1.391(4) .
C5 H5 0.9300 .
C21 C22 1.380(4) .
C21 C20 1.386(4) .
C21 H21 0.9300 .
C20 C25 1.365(4) .
C3 C4 1.359(4) .
C3 C2 1.382(5) .
C3 H3 0.9300 .
C18 H18A 0.9700 .
C18 H18B 0.9700 .
C25 C24 1.379(5) .
C25 H25 0.9300 .
C4 H4A 0.9300 .
C13 C14 1.381(4) .
C13 H13 0.9300 .
C15 C16 1.347(5) .
C15 C14 1.350(5) .
C15 H15 0.9300 .
C10 H10A 0.9600 .
C10 H10B 0.9600 .
C10 H10C 0.9600 .
C23 C22 1.357(5) .
C23 C24 1.371(5) .
C23 H23 0.9300 .
C14 H14 0.9300 .
C22 H22 0.9300 .
C2 H2 0.9300 .
C24 H24 0.9300 .
C17 C16 1.378(5) .
C17 H17 0.9300 .
C16 H16 0.9300 .

loop_
_geom_torsion_atom_site_label_1
_geom_torsion_atom_site_label_2
_geom_torsion_atom_site_label_3
_geom_torsion_atom_site_label_4
_geom_torsion
_geom_torsion_site_symmetry_1
_geom_torsion_site_symmetry_2
_geom_torsion_site_symmetry_3
_geom_torsion_site_symmetry_4
C8 C9 N2 N1 0.4(3) . . . .
C10 C9 N2 N1 -178.8(3) . . . .
C7 N1 N2 C9 -0.4(3) . . . .
C6 N1 N2 C9 176.4(2) . . . .
N2 N1 C7 C8 0.3(3) . . . .
C6 N1 C7 C8 -175.9(3) . . . .
N2 N1 C7 Cl1 -177.31(19) . . . .
C6 N1 C7 Cl1 6.5(4) . . . .
N1 C7 C8 C9 0.0(3) . . . .
Cl1 C7 C8 C9 177.3(2) . . . .
N1 C7 C8 C18 -179.9(2) . . . .
Cl1 C7 C8 C18 -2.5(4) . . . .
N2 C9 C8 C7 -0.2(3) . . . .
C10 C9 C8 C7 178.9(3) . . . .
N2 C9 C8 C18 179.7(3) . . . .
C10 C9 C8 C18 -1.3(5) . . . .
C19 N3 C12 C17 114.0(4) . . . .
C18 N3 C12 C17 -63.0(4) . . . .
C19 N3 C12 C13 -69.7(4) . . . .
C18 N3 C12 C13 113.3(3) . . . .
C2 C1 C6 C5 0.2(5) . . . .
C2 C1 C6 N1 -176.7(3) . . . .
C7 N1 C6 C5 41.0(4) . . . .
N2 N1 C6 C5 -135.0(3) . . . .
C7 N1 C6 C1 -142.1(3) . . . .
N2 N1 C6 C1 42.0(4) . . . .
C1 C6 C5 C4 0.5(4) . . . .
N1 C6 C5 C4 177.4(2) . . . .
C22 C21 C20 C25 1.2(5) . . . .
C22 C21 C20 N4 -178.5(3) . . . .
C19 N4 C20 C25 179.0(3) . . . .
C19 N4 C20 C21 -1.4(5) . . . .
C19 N3 C18 C8 123.4(3) . . . .
C12 N3 C18 C8 -59.4(3) . . . .
C7 C8 C18 N3 118.3(3) . . . .
C9 C8 C18 N3 -61.6(4) . . . .
C21 C20 C25 C24 0.0(5) . . . .
N4 C20 C25 C24 179.6(3) . . . .
C2 C3 C4 C5 0.5(5) . . . .
C6 C5 C4 C3 -0.8(5) . . . .
C17 C12 C13 C14 -1.5(5) . . . .
N3 C12 C13 C14 -177.8(3) . . . .
C20 N4 C19 O1 -4.5(5) . . . .
C20 N4 C19 N3 176.8(3) . . . .
C12 N3 C19 O1 172.9(3) . . . .
C18 N3 C19 O1 -10.1(4) . . . .
C12 N3 C19 N4 -8.4(4) . . . .
C18 N3 C19 N4 168.6(2) . . . .
C16 C15 C14 C13 -0.2(6) . . . .
C12 C13 C14 C15 1.4(6) . . . .
C24 C23 C22 C21 0.2(6) . . . .
C20 C21 C22 C23 -1.3(5) . . . .
C4 C3 C2 C1 0.3(5) . . . .
C6 C1 C2 C3 -0.6(5) . . . .
C22 C23 C24 C25 1.0(6) . . . .
C20 C25 C24 C23 -1.1(6) . . . .
C13 C12 C17 C16 0.4(6) . . . .
N3 C12 C17 C16 176.7(3) . . . .
C14 C15 C16 C17 -1.0(7) . . . .
C12 C17 C16 C15 0.9(7) . . . .
